data_4123110
loop_
_publ_author_name
'Siau, Woon-Yew'
'Bode, Jeffrey W.'

_publ_section_title
;
 One-Step Synthesis of Saturated Spirocyclic N-Heterocycles with Stannyl
 Amine Protocol (SnAP) Reagents and Ketones.
;
_journal_name_full 'Journal of the American Chemical Society'
_journal_page_first 141209160958008
_journal_paper_doi 10.1021/ja511232b
_journal_year 2014
_chemical_formula_moiety 'C14 H23 N O'
_chemical_formula_sum 'C14 H23 N O'
_chemical_formula_weight 221.33
_chemical_name_systematic
;
 ?
;
_space_group_crystal_system monoclinic
_space_group_IT_number 15
_space_group_name_Hall '-C 2yc'
_space_group_name_H-M_alt 'C 1 2/c 1'
_symmetry_space_group_name_Hall '-C 2yc'
_symmetry_space_group_name_H-M 'C 1 2/c 1'
_atom_sites_solution_hydrogens mixed
_atom_sites_solution_primary direct
_audit_creation_date 2014-07-31
_audit_creation_method
;
Olex2 1.2
(compiled 2014.07.22 svn.r2960 for OlexSys, GUI svn.r4862)
;
_cell_angle_alpha 90
_cell_angle_beta 123.760(4)
_cell_angle_gamma 90
_cell_formula_units_Z 8
_cell_length_a 13.9447(18)
_cell_length_b 20.027(2)
_cell_length_c 10.2082(13)
_cell_measurement_reflns_used 8538
_cell_measurement_temperature 100.0(2)
_cell_measurement_theta_max 30.53
_cell_measurement_theta_min 3.15
_cell_volume 2370.1(5)
_computing_cell_refinement 'Bruker SAINT'
_computing_data_collection 'Bruker APEX2'
_computing_data_reduction 'Bruker SAINT'
_computing_molecular_graphics 'Olex2 (Dolomanov et al., 2009)'
_computing_publication_material 'Olex2 (Dolomanov et al., 2009)'
_computing_structure_refinement 'XL (Sheldrick, 2008)'
_computing_structure_solution 'XS (Sheldrick, 2008)'
_diffrn_ambient_temperature 100.0(2)
_diffrn_detector 'Bruker APEX2 area detector'
_diffrn_detector_area_resol_mean 8.33
_diffrn_detector_type 'CCD area detector'
_diffrn_measured_fraction_theta_full 0.998
_diffrn_measured_fraction_theta_max 0.994
_diffrn_measurement_device 'kappa-stage diffractometer'
_diffrn_measurement_device_type 'Bruker/Nonius Kappa Apex2'
_diffrn_measurement_method '\w and \f scans'
_diffrn_radiation_monochromator graphite
_diffrn_radiation_probe x-ray
_diffrn_radiation_type MoK\a
_diffrn_radiation_wavelength 0.71073
_diffrn_reflns_av_R_equivalents 0.0309
_diffrn_reflns_av_unetI/netI 0.0227
_diffrn_reflns_Laue_measured_fraction_full 0.998
_diffrn_reflns_Laue_measured_fraction_max 0.994
_diffrn_reflns_limit_h_max 19
_diffrn_reflns_limit_h_min -19
_diffrn_reflns_limit_k_max 28
_diffrn_reflns_limit_k_min -28
_diffrn_reflns_limit_l_max 14
_diffrn_reflns_limit_l_min -12
_diffrn_reflns_number 26374
_diffrn_reflns_point_group_measured_fraction_full 0.998
_diffrn_reflns_point_group_measured_fraction_max 0.994
_diffrn_reflns_theta_full 25.242
_diffrn_reflns_theta_max 30.582
_diffrn_reflns_theta_min 2.030
_diffrn_source 'sealed tube'
_diffrn_standards_number 0
_exptl_absorpt_coefficient_mu 0.077
_exptl_absorpt_correction_T_max 0.7461
_exptl_absorpt_correction_T_min 0.7176
_exptl_absorpt_correction_type multi-scan
_exptl_absorpt_process_details
;
SADABS-2012/1 (Bruker,2012) was used for absorption correction.
wR2(int) was 0.0928 before and 0.0421 after correction.
The Ratio of minimum to maximum transmission is 0.9618.
The \l/2 correction factor is 0.0015.
;
_exptl_crystal_colour 'clear light yellow'
_exptl_crystal_colour_lustre clear
_exptl_crystal_colour_modifier light
_exptl_crystal_colour_primary yellow
_exptl_crystal_density_diffrn 1.241
_exptl_crystal_description plate
_exptl_crystal_F_000 976
_exptl_crystal_size_max 0.39
_exptl_crystal_size_mid 0.34
_exptl_crystal_size_min 0.16
_refine_diff_density_max 0.427
_refine_diff_density_min -0.181
_refine_diff_density_rms 0.049
_refine_ls_extinction_method none
_refine_ls_goodness_of_fit_ref 1.056
_refine_ls_hydrogen_treatment mixed
_refine_ls_matrix_type full
_refine_ls_number_parameters 149
_refine_ls_number_reflns 3625
_refine_ls_number_restraints 1
_refine_ls_restrained_S_all 1.056
_refine_ls_R_factor_all 0.0488
_refine_ls_R_factor_gt 0.0382
_refine_ls_shift/su_max 0.000
_refine_ls_shift/su_mean 0.000
_refine_ls_structure_factor_coef Fsqd
_refine_ls_weighting_details 'w=1/[\s^2^(Fo^2^)+(0.0570P)^2^+1.1243P] where P=(Fo^2^+2Fc^2^)/3'
_refine_ls_weighting_scheme calc
_refine_ls_wR_factor_gt 0.1026
_refine_ls_wR_factor_ref 0.1109
_reflns_Friedel_coverage 0.000
_reflns_number_gt 3012
_reflns_number_total 3625
_reflns_threshold_expression 'I > 2\s(I)'
_cod_data_source_file ja511232b_si_002.cif
_cod_data_source_block jb290714_0m
_cod_database_code 4123110
_shelxl_version_number 2014-3
_shelx_space_group_comment
;
The symmetry employed for this shelxl refinement is uniquely defined
by the following loop, which should always be used as a source of
symmetry information in preference to the above space-group names.
They are only intended as comments.
;
_shelx_estimated_absorpt_t_max 0.988
_shelx_estimated_absorpt_t_min 0.971
_olex2_refinement_description
;
1. Fixed Uiso
 At 1.2 times of:
  All C(H) groups, All C(H,H) groups, All N(H) groups
 At 1.5 times of:
  All C(H,H,H) groups
2. Restrained distances
 N1-H1
 0.91 with sigma of 0.02
3.a Ternary CH refined with riding coordinates:
 C2(H2), C4(H4), C6(H6), C11(H11), C13(H13)
3.b Secondary CH2 refined with riding coordinates:
 C1(H1A,H1B), C5(H5A,H5B), C7(H7A,H7B), C8(H8A,H8B), C10(H10A,H10B), C12(H12A,
 H12B), C14(H14A,H14B)
3.c Idealised Me refined as rotating group:
 C9(H9A,H9B,H9C)
;
_olex2_submission_original_sample_id jb290714
_olex2_submission_special_instructions 'No special instructions were received'

loop_
_space_group_symop_operation_xyz
'x, y, z'
'-x, y, -z+1/2'
'x+1/2, y+1/2, z'
'-x+1/2, y+1/2, -z+1/2'
'-x, -y, -z'
'x, -y, z-1/2'
'-x+1/2, -y+1/2, -z'
'x+1/2, -y+1/2, z-1/2'

loop_
_atom_site_label
_atom_site_type_symbol
_atom_site_fract_x
_atom_site_fract_y
_atom_site_fract_z
_atom_site_U_iso_or_equiv
_atom_site_adp_type
_atom_site_occupancy
_atom_site_site_symmetry_order
_atom_site_calc_flag
_atom_site_refinement_flags_posn
O1 O 0.08916(5) 0.24059(3) 0.06782(7) 0.01343(14) Uani 1 1 d .
N1 N 0.31086(6) 0.25478(3) 0.33804(8) 0.00977(15) Uani 1 1 d D
H1 H 0.3844(9) 0.2675(6) 0.3952(13) 0.012 Uiso 1 1 d DR
C1 C 0.16883(7) 0.18635(4) 0.12315(10) 0.01319(17) Uani 1 1 d .
H1A H 0.1526 0.1588 0.0324 0.016 Uiso 1 1 calc R
H1B H 0.1585 0.1578 0.1937 0.016 Uiso 1 1 calc R
C2 C 0.29221(7) 0.21088(4) 0.21136(10) 0.01077(16) Uani 1 1 d .
H2 H 0.3048 0.2364 0.1380 0.013 Uiso 1 1 calc R
C3 C 0.23194(7) 0.31247(4) 0.28417(9) 0.00911(16) Uani 1 1 d .
C4 C 0.25688(7) 0.35102(4) 0.43080(10) 0.01109(16) Uani 1 1 d .
H4 H 0.2473 0.3204 0.5001 0.013 Uiso 1 1 calc R
C5 C 0.17483(8) 0.41075(4) 0.38334(11) 0.01459(18) Uani 1 1 d .
H5A H 0.0942 0.3946 0.3262 0.018 Uiso 1 1 calc R
H5B H 0.1920 0.4346 0.4791 0.018 Uiso 1 1 calc R
C6 C 0.18855(8) 0.45869(4) 0.27807(11) 0.01549(18) Uani 1 1 d .
H6 H 0.1340 0.4970 0.2467 0.019 Uiso 1 1 calc R
C7 C 0.31283(8) 0.48461(4) 0.36880(11) 0.01723(19) Uani 1 1 d .
H7A H 0.3300 0.5093 0.4636 0.021 Uiso 1 1 calc R
H7B H 0.3226 0.5156 0.3015 0.021 Uiso 1 1 calc R
C8 C 0.11155(7) 0.28145(4) 0.19713(10) 0.01180(16) Uani 1 1 d .
H8A H 0.1041 0.2540 0.2717 0.014 Uiso 1 1 calc R
H8B H 0.0532 0.3175 0.1573 0.014 Uiso 1 1 calc R
C9 C 0.37623(8) 0.15279(4) 0.28163(11) 0.01470(18) Uani 1 1 d .
H9A H 0.4554 0.1698 0.3400 0.022 Uiso 1 1 calc GR
H9B H 0.3638 0.1233 0.1969 0.022 Uiso 1 1 calc GR
H9C H 0.3636 0.1277 0.3533 0.022 Uiso 1 1 calc GR
C10 C 0.38044(7) 0.37844(4) 0.52283(10) 0.01337(17) Uani 1 1 d .
H10A H 0.3960 0.4028 0.6171 0.016 Uiso 1 1 calc R
H10B H 0.4360 0.3410 0.5584 0.016 Uiso 1 1 calc R
C11 C 0.39599(8) 0.42558(4) 0.41768(11) 0.01480(18) Uani 1 1 d .
H11 H 0.4772 0.4424 0.4773 0.018 Uiso 1 1 calc R
C12 C 0.16293(8) 0.42168(4) 0.13086(10) 0.01502(18) Uani 1 1 d .
H12A H 0.1726 0.4525 0.0631 0.018 Uiso 1 1 calc R
H12B H 0.0821 0.4057 0.0699 0.018 Uiso 1 1 calc R
C13 C 0.24517(7) 0.36196(4) 0.17817(10) 0.01124(16) Uani 1 1 d .
H13 H 0.2281 0.3383 0.0812 0.013 Uiso 1 1 calc R
C14 C 0.36941(8) 0.38845(5) 0.26959(11) 0.01431(18) Uani 1 1 d .
H14A H 0.4239 0.3508 0.3000 0.017 Uiso 1 1 calc R
H14B H 0.3792 0.4191 0.2018 0.017 Uiso 1 1 calc R

loop_
_atom_site_aniso_label
_atom_site_aniso_U_11
_atom_site_aniso_U_22
_atom_site_aniso_U_33
_atom_site_aniso_U_23
_atom_site_aniso_U_13
_atom_site_aniso_U_12
O1 0.0101(3) 0.0119(3) 0.0126(3) -0.0025(2) 0.0027(2) 0.0001(2)
N1 0.0081(3) 0.0099(3) 0.0091(3) -0.0005(2) 0.0034(3) 0.0003(2)
C1 0.0116(4) 0.0104(4) 0.0144(4) -0.0016(3) 0.0053(3) 0.0003(3)
C2 0.0112(4) 0.0102(3) 0.0102(3) -0.0001(3) 0.0055(3) 0.0000(3)
C3 0.0077(3) 0.0087(3) 0.0097(3) 0.0001(3) 0.0040(3) -0.0005(3)
C4 0.0114(4) 0.0115(4) 0.0110(4) -0.0008(3) 0.0066(3) -0.0004(3)
C5 0.0130(4) 0.0135(4) 0.0173(4) -0.0032(3) 0.0084(3) 0.0002(3)
C6 0.0139(4) 0.0095(4) 0.0187(4) -0.0009(3) 0.0063(3) 0.0009(3)
C7 0.0169(4) 0.0108(4) 0.0205(4) -0.0025(3) 0.0082(4) -0.0034(3)
C8 0.0098(4) 0.0110(3) 0.0134(4) -0.0016(3) 0.0057(3) -0.0011(3)
C9 0.0149(4) 0.0129(4) 0.0153(4) 0.0003(3) 0.0077(3) 0.0034(3)
C10 0.0112(4) 0.0140(4) 0.0112(4) -0.0030(3) 0.0040(3) -0.0013(3)
C11 0.0117(4) 0.0131(4) 0.0172(4) -0.0027(3) 0.0065(3) -0.0042(3)
C12 0.0155(4) 0.0109(4) 0.0133(4) 0.0021(3) 0.0046(3) -0.0004(3)
C13 0.0123(4) 0.0103(3) 0.0102(4) 0.0010(3) 0.0056(3) -0.0009(3)
C14 0.0141(4) 0.0136(4) 0.0176(4) 0.0003(3) 0.0103(3) -0.0031(3)

loop_
_atom_type_symbol
_atom_type_description
_atom_type_scat_dispersion_real
_atom_type_scat_dispersion_imag
_atom_type_scat_source
C C 0.0033 0.0016 'International Tables Vol C Tables 4.2.6.8 and 6.1.1.4'
H H 0.0000 0.0000 'International Tables Vol C Tables 4.2.6.8 and 6.1.1.4'
N N 0.0061 0.0033 'International Tables Vol C Tables 4.2.6.8 and 6.1.1.4'
O O 0.0106 0.0060 'International Tables Vol C Tables 4.2.6.8 and 6.1.1.4'

loop_
_geom_angle_atom_site_label_1
_geom_angle_atom_site_label_2
_geom_angle_atom_site_label_3
_geom_angle
C1 O1 C8 110.32(6)
C2 N1 H1 109.1(8)
C2 N1 C3 114.33(6)
C3 N1 H1 111.6(7)
O1 C1 H1A 109.3
O1 C1 H1B 109.3
O1 C1 C2 111.48(7)
H1A C1 H1B 108.0
C2 C1 H1A 109.3
C2 C1 H1B 109.3
N1 C2 C1 107.82(7)
N1 C2 H2 109.6
N1 C2 C9 109.35(7)
C1 C2 H2 109.6
C1 C2 C9 110.85(7)
C9 C2 H2 109.6
N1 C3 C4 108.13(6)
N1 C3 C8 104.44(6)
N1 C3 C13 114.02(7)
C4 C3 C13 107.87(6)
C8 C3 C4 110.49(7)
C8 C3 C13 111.83(7)
C3 C4 H4 109.4
C5 C4 C3 110.92(7)
C5 C4 H4 109.4
C10 C4 C3 110.13(7)
C10 C4 H4 109.4
C10 C4 C5 107.50(7)
C4 C5 H5A 109.6
C4 C5 H5B 109.6
H5A C5 H5B 108.1
C6 C5 C4 110.38(7)
C6 C5 H5A 109.6
C6 C5 H5B 109.6
C5 C6 H6 109.7
C5 C6 C7 109.21(7)
C7 C6 H6 109.7
C12 C6 C5 109.51(7)
C12 C6 H6 109.7
C12 C6 C7 109.04(8)
C6 C7 H7A 109.8
C6 C7 H7B 109.8
C6 C7 C11 109.43(7)
H7A C7 H7B 108.2
C11 C7 H7A 109.8
C11 C7 H7B 109.8
O1 C8 C3 111.99(7)
O1 C8 H8A 109.2
O1 C8 H8B 109.2
C3 C8 H8A 109.2
C3 C8 H8B 109.2
H8A C8 H8B 107.9
C2 C9 H9A 109.5
C2 C9 H9B 109.5
C2 C9 H9C 109.5
H9A C9 H9B 109.5
H9A C9 H9C 109.5
H9B C9 H9C 109.5
C4 C10 H10A 109.7
C4 C10 H10B 109.7
H10A C10 H10B 108.2
C11 C10 C4 109.85(7)
C11 C10 H10A 109.7
C11 C10 H10B 109.7
C7 C11 C10 109.10(8)
C7 C11 H11 109.5
C7 C11 C14 109.17(8)
C10 C11 H11 109.5
C10 C11 C14 109.92(7)
C14 C11 H11 109.5
C6 C12 H12A 109.7
C6 C12 H12B 109.7
C6 C12 C13 110.01(7)
H12A C12 H12B 108.2
C13 C12 H12A 109.7
C13 C12 H12B 109.7
C3 C13 H13 109.4
C12 C13 C3 111.04(7)
C12 C13 H13 109.4
C14 C13 C3 109.14(7)
C14 C13 C12 108.36(7)
C14 C13 H13 109.4
C11 C14 C13 109.86(7)
C11 C14 H14A 109.7
C11 C14 H14B 109.7
C13 C14 H14A 109.7
C13 C14 H14B 109.7
H14A C14 H14B 108.2

loop_
_geom_bond_atom_site_label_1
_geom_bond_atom_site_label_2
_geom_bond_distance
O1 C1 1.4268(10)
O1 C8 1.4323(10)
N1 H1 0.890(10)
N1 C2 1.4626(11)
N1 C3 1.4750(10)
C1 H1A 0.9900
C1 H1B 0.9900
C1 C2 1.5134(12)
C2 H2 1.0000
C2 C9 1.5188(12)
C3 C4 1.5424(12)
C3 C8 1.5284(11)
C3 C13 1.5522(12)
C4 H4 1.0000
C4 C5 1.5358(12)
C4 C10 1.5342(12)
C5 H5A 0.9900
C5 H5B 0.9900
C5 C6 1.5301(13)
C6 H6 1.0000
C6 C7 1.5319(13)
C6 C12 1.5292(13)
C7 H7A 0.9900
C7 H7B 0.9900
C7 C11 1.5323(13)
C8 H8A 0.9900
C8 H8B 0.9900
C9 H9A 0.9800
C9 H9B 0.9800
C9 H9C 0.9800
C10 H10A 0.9900
C10 H10B 0.9900
C10 C11 1.5329(13)
C11 H11 1.0000
C11 C14 1.5339(13)
C12 H12A 0.9900
C12 H12B 0.9900
C12 C13 1.5373(12)
C13 H13 1.0000
C13 C14 1.5352(12)
C14 H14A 0.9900
C14 H14B 0.9900

loop_
_geom_torsion_atom_site_label_1
_geom_torsion_atom_site_label_2
_geom_torsion_atom_site_label_3
_geom_torsion_atom_site_label_4
_geom_torsion
O1 C1 C2 N1 55.41(9)
O1 C1 C2 C9 175.08(7)
N1 C3 C4 C5 -178.21(7)
N1 C3 C4 C10 62.91(8)
N1 C3 C8 O1 -59.04(8)
N1 C3 C13 C12 -178.30(6)
N1 C3 C13 C14 -58.91(9)
C1 O1 C8 C3 61.65(9)
C2 N1 C3 C4 176.32(6)
C2 N1 C3 C8 58.64(8)
C2 N1 C3 C13 -63.71(9)
C3 N1 C2 C1 -58.01(9)
C3 N1 C2 C9 -178.62(7)
C3 C4 C5 C6 -59.60(9)
C3 C4 C10 C11 59.75(9)
C3 C13 C14 C11 -60.94(9)
C4 C3 C8 O1 -175.09(6)
C4 C3 C13 C12 -58.19(8)
C4 C3 C13 C14 61.20(8)
C4 C5 C6 C7 -60.53(9)
C4 C5 C6 C12 58.81(9)
C4 C10 C11 C7 61.54(9)
C4 C10 C11 C14 -58.14(9)
C5 C4 C10 C11 -61.20(9)
C5 C6 C7 C11 59.29(10)
C5 C6 C12 C13 -58.67(9)
C6 C7 C11 C10 -59.89(10)
C6 C7 C11 C14 60.25(10)
C6 C12 C13 C3 59.50(9)
C6 C12 C13 C14 -60.36(9)
C7 C6 C12 C13 60.77(9)
C7 C11 C14 C13 -60.52(9)
C8 O1 C1 C2 -58.62(9)
C8 C3 C4 C5 -64.49(9)
C8 C3 C4 C10 176.64(7)
C8 C3 C13 C12 63.50(9)
C8 C3 C13 C14 -177.11(7)
C10 C4 C5 C6 60.86(9)
C10 C11 C14 C13 59.11(9)
C12 C6 C7 C11 -60.34(10)
C12 C13 C14 C11 60.09(9)
C13 C3 C4 C5 58.04(9)
C13 C3 C4 C10 -60.84(8)
C13 C3 C8 O1 64.74(9)
